data_7154742
loop_
_publ_author_name
'Jones, D. Heulyn'
'Bresciani, Stefano'
'Tellam, James P.'
'Wojno, Justyna'
'Cooper, Anthony W. J.'
'Kennedy, Alan R.'
'Tomkinson, Nicholas C. O.'

_publ_section_title
;
 Synthesis of dibenzylamino-1-methylcyclohexanol and
 dibenzylamino-1-trifluoromethylcyclohexanol isomers.
;
_journal_issue 1
_journal_name_full 'Organic &amp; biomolecular chemistry'
_journal_page_first 172
_journal_page_last 182
_journal_paper_doi 10.1039/c5ob01924a
_journal_volume 14
_journal_year 2015
_chemical_formula_sum 'C23 H35 N O3'
_chemical_formula_weight 373.52
_chemical_name_systematic
;
 ?
;
_space_group_IT_number 14
_symmetry_cell_setting monoclinic
_symmetry_space_group_name_Hall '-P 2yn'
_symmetry_space_group_name_H-M 'P 1 21/n 1'
_atom_sites_solution_hydrogens geom
_atom_sites_solution_primary direct
_atom_sites_solution_secondary difmap
_audit_creation_method SHELXL-97
_audit_update_record
;
2015-05-08 deposited with the CCDC.
2015-10-08 downloaded from the CCDC.
;
_cell_angle_alpha 90.00
_cell_angle_beta 99.422(9)
_cell_angle_gamma 90.00
_cell_formula_units_Z 4
_cell_length_a 17.524(2)
_cell_length_b 6.4455(6)
_cell_length_c 19.9254(16)
_cell_measurement_reflns_used 1195
_cell_measurement_temperature 123(2)
_cell_measurement_theta_max 71.2960
_cell_measurement_theta_min 3.6970
_cell_volume 2220.2(4)
_computing_cell_refinement CrysalisPro
_computing_data_collection CrysalisPro
_computing_data_reduction CrysalisPro
_computing_publication_material SHELXL-97
_computing_structure_refinement 'SHELXL-97 (Sheldrick, 2008)'
_computing_structure_solution SIR92
_diffrn_ambient_temperature 123(2)
_diffrn_measured_fraction_theta_full 0.996
_diffrn_measured_fraction_theta_max 0.996
_diffrn_measurement_device_type 'Oxford Diffraction Gemini S'
_diffrn_measurement_method 'omega scans'
_diffrn_radiation_monochromator graphite
_diffrn_radiation_source 'fine-focus sealed tube'
_diffrn_radiation_type CuK\a
_diffrn_radiation_wavelength 1.54180
_diffrn_reflns_av_R_equivalents 0.0544
_diffrn_reflns_av_sigmaI/netI 0.0796
_diffrn_reflns_limit_h_max 20
_diffrn_reflns_limit_h_min -18
_diffrn_reflns_limit_k_max 7
_diffrn_reflns_limit_k_min -4
_diffrn_reflns_limit_l_max 18
_diffrn_reflns_limit_l_min -23
_diffrn_reflns_number 7857
_diffrn_reflns_theta_full 65.00
_diffrn_reflns_theta_max 65.00
_diffrn_reflns_theta_min 3.67
_exptl_absorpt_coefficient_mu 0.572
_exptl_absorpt_correction_T_max 1.00000
_exptl_absorpt_correction_T_min 0.35073
_exptl_absorpt_correction_type multi-scan
_exptl_absorpt_process_details
;
CrysAlisPro, Agilent Technologies,
Version 1.171.37.34 (release 22-05-2014 CrysAlis171 .NET)
(compiled May 22 2014,16:03:01)
Empirical absorption correction using spherical harmonics,
 implemented in SCALE3 ABSPACK scaling algorithm.
;
_exptl_crystal_colour colourless
_exptl_crystal_density_diffrn 1.117
_exptl_crystal_density_method 'not measured'
_exptl_crystal_description rod
_exptl_crystal_F_000 816
_exptl_crystal_size_max 0.25
_exptl_crystal_size_mid 0.04
_exptl_crystal_size_min 0.04
_refine_diff_density_max 0.235
_refine_diff_density_min -0.205
_refine_diff_density_rms 0.050
_refine_ls_extinction_method none
_refine_ls_goodness_of_fit_ref 1.039
_refine_ls_hydrogen_treatment mixed
_refine_ls_matrix_type full
_refine_ls_number_parameters 256
_refine_ls_number_reflns 3772
_refine_ls_number_restraints 3
_refine_ls_restrained_S_all 1.039
_refine_ls_R_factor_all 0.1198
_refine_ls_R_factor_gt 0.0759
_refine_ls_shift/su_max 0.002
_refine_ls_shift/su_mean 0.000
_refine_ls_structure_factor_coef Fsqd
_refine_ls_weighting_details 'calc w=1/[\s^2^(Fo^2^)+(0.0911P)^2^+0.5843P] where P=(Fo^2^+2Fc^2^)/3'
_refine_ls_weighting_scheme calc
_refine_ls_wR_factor_gt 0.1942
_refine_ls_wR_factor_ref 0.2340
_reflns_number_gt 2163
_reflns_number_total 3772
_reflns_threshold_expression I>2\s(I)
_cod_data_source_file c5ob01924a2.cif
_cod_data_source_block tom_jones_7
_cod_depositor_comments 'Adding full bibliography for 7154740--7154747.cif.'
_cod_original_sg_symbol_H-M P21/n
_cod_database_code 7154742

loop_
_symmetry_equiv_pos_as_xyz
'x, y, z'
'-x+1/2, y+1/2, -z+1/2'
'-x, -y, -z'
'x-1/2, -y-1/2, z-1/2'

loop_
_atom_site_label
_atom_site_type_symbol
_atom_site_fract_x
_atom_site_fract_y
_atom_site_fract_z
_atom_site_U_iso_or_equiv
_atom_site_adp_type
_atom_site_occupancy
_atom_site_symmetry_multiplicity
_atom_site_calc_flag
_atom_site_refinement_flags
O1 O 0.79389(15) -0.3581(4) 0.60393(14) 0.0525(7) Uani 1 1 d D
H1H H 0.8313(16) -0.267(5) 0.604(2) 0.063 Uiso 1 1 d D
O2 O 0.8488(2) -0.7026(5) 0.55279(17) 0.0750(10) Uani 1 1 d D
H2H H 0.826(2) -0.614(6) 0.576(2) 0.090 Uiso 1 1 d D
O3 O 0.90402(18) -1.0557(5) 0.61209(17) 0.0700(9) Uani 1 1 d D
H3H H 0.888(3) -0.942(4) 0.590(2) 0.084 Uiso 1 1 d D
N1 N 0.63532(17) -0.1874(4) 0.42389(15) 0.0437(7) Uani 1 1 d .
C1 C 0.7217(2) -0.2680(6) 0.61476(19) 0.0465(9) Uani 1 1 d .
C2 C 0.6860(2) -0.1493(5) 0.55047(19) 0.0448(9) Uani 1 1 d .
H2A H 0.6392 -0.0754 0.5593 0.054 Uiso 1 1 calc R
H2B H 0.7234 -0.0441 0.5398 0.054 Uiso 1 1 calc R
C3 C 0.6644(2) -0.2914(5) 0.48937(18) 0.0425(9) Uani 1 1 d .
H3 H 0.7128 -0.3660 0.4831 0.051 Uiso 1 1 calc R
C4 C 0.6081(2) -0.4566(5) 0.5061(2) 0.0507(10) Uani 1 1 d .
H4A H 0.5606 -0.3891 0.5165 0.061 Uiso 1 1 calc R
H4B H 0.5933 -0.5482 0.4662 0.061 Uiso 1 1 calc R
C5 C 0.6447(2) -0.5843(5) 0.5664(2) 0.0537(10) Uani 1 1 d .
H5A H 0.6903 -0.6585 0.5549 0.064 Uiso 1 1 calc R
H5B H 0.6071 -0.6890 0.5771 0.064 Uiso 1 1 calc R
C6 C 0.6696(2) -0.4463(6) 0.6284(2) 0.0537(10) Uani 1 1 d .
H6A H 0.6228 -0.3889 0.6436 0.064 Uiso 1 1 calc R
H6B H 0.6972 -0.5322 0.6659 0.064 Uiso 1 1 calc R
C7 C 0.7365(2) -0.1236(6) 0.6763(2) 0.0580(11) Uani 1 1 d .
H7A H 0.7586 -0.2031 0.7167 0.087 Uiso 1 1 calc R
H7B H 0.6876 -0.0606 0.6835 0.087 Uiso 1 1 calc R
H7C H 0.7727 -0.0143 0.6680 0.087 Uiso 1 1 calc R
C8 C 0.5716(2) -0.0409(6) 0.42682(19) 0.0490(9) Uani 1 1 d .
H8A H 0.5928 0.0918 0.4468 0.059 Uiso 1 1 calc R
H8B H 0.5367 -0.0980 0.4566 0.059 Uiso 1 1 calc R
C9 C 0.5262(2) -0.0014(6) 0.35713(19) 0.0467(9) Uani 1 1 d .
C10 C 0.4893(2) -0.1638(6) 0.3194(2) 0.0535(10) Uani 1 1 d .
H10 H 0.4937 -0.3003 0.3375 0.064 Uiso 1 1 calc R
C11 C 0.4465(2) -0.1307(6) 0.2559(2) 0.0585(11) Uani 1 1 d .
H11 H 0.4218 -0.2440 0.2306 0.070 Uiso 1 1 calc R
C12 C 0.4393(2) 0.0675(7) 0.2291(2) 0.0578(11) Uani 1 1 d .
H12 H 0.4092 0.0912 0.1856 0.069 Uiso 1 1 calc R
C13 C 0.4762(2) 0.2308(6) 0.2659(2) 0.0547(10) Uani 1 1 d .
H13 H 0.4723 0.3669 0.2474 0.066 Uiso 1 1 calc R
C14 C 0.5189(2) 0.1958(6) 0.32975(19) 0.0516(10) Uani 1 1 d .
H14 H 0.5435 0.3091 0.3551 0.062 Uiso 1 1 calc R
C15 C 0.6962(2) -0.0921(6) 0.39304(19) 0.0492(9) Uani 1 1 d .
H15A H 0.7282 -0.0035 0.4273 0.059 Uiso 1 1 calc R
H15B H 0.6724 -0.0014 0.3552 0.059 Uiso 1 1 calc R
C16 C 0.7478(2) -0.2474(6) 0.36606(18) 0.0472(9) Uani 1 1 d .
C17 C 0.7179(2) -0.4332(6) 0.33529(19) 0.0532(10) Uani 1 1 d .
H17 H 0.6648 -0.4664 0.3338 0.064 Uiso 1 1 calc R
C18 C 0.7651(3) -0.5668(7) 0.3074(2) 0.0601(11) Uani 1 1 d .
H18 H 0.7441 -0.6912 0.2865 0.072 Uiso 1 1 calc R
C19 C 0.8418(3) -0.5242(8) 0.3090(2) 0.0658(12) Uani 1 1 d .
H19 H 0.8738 -0.6181 0.2895 0.079 Uiso 1 1 calc R
C20 C 0.8723(3) -0.3418(8) 0.3393(2) 0.0709(13) Uani 1 1 d .
H20 H 0.9254 -0.3102 0.3406 0.085 Uiso 1 1 calc R
C21 C 0.8257(2) -0.2070(7) 0.3676(2) 0.0611(11) Uani 1 1 d .
H21 H 0.8474 -0.0835 0.3886 0.073 Uiso 1 1 calc R
C22 C 0.8675(3) -0.6449(8) 0.4909(2) 0.0804(15) Uani 1 1 d .
H22A H 0.9074 -0.5370 0.4978 0.121 Uiso 1 1 calc R
H22B H 0.8213 -0.5910 0.4616 0.121 Uiso 1 1 calc R
H22C H 0.8871 -0.7657 0.4691 0.121 Uiso 1 1 calc R
C23 C 0.9731(3) -1.1094(7) 0.5900(3) 0.0787(15) Uani 1 1 d .
H23A H 1.0092 -0.9922 0.5973 0.118 Uiso 1 1 calc R
H23B H 0.9626 -1.1437 0.5415 0.118 Uiso 1 1 calc R
H23C H 0.9961 -1.2298 0.6158 0.118 Uiso 1 1 calc R

loop_
_atom_site_aniso_label
_atom_site_aniso_U_11
_atom_site_aniso_U_22
_atom_site_aniso_U_33
_atom_site_aniso_U_23
_atom_site_aniso_U_13
_atom_site_aniso_U_12
O1 0.0548(17) 0.0435(15) 0.0583(17) -0.0060(13) 0.0072(13) 0.0065(12)
O2 0.111(3) 0.0527(18) 0.067(2) 0.0044(15) 0.0294(18) 0.0303(17)
O3 0.067(2) 0.0506(18) 0.095(2) 0.0130(17) 0.0215(17) 0.0070(14)
N1 0.0519(19) 0.0341(15) 0.0445(17) 0.0007(13) 0.0065(13) 0.0045(13)
C1 0.053(2) 0.042(2) 0.045(2) -0.0072(17) 0.0093(16) 0.0042(16)
C2 0.048(2) 0.0300(18) 0.057(2) -0.0009(16) 0.0086(17) 0.0025(15)
C3 0.049(2) 0.0323(18) 0.045(2) -0.0032(15) 0.0049(16) 0.0051(15)
C4 0.062(2) 0.0327(19) 0.057(2) -0.0051(17) 0.0088(18) -0.0073(16)
C5 0.073(3) 0.0305(19) 0.060(2) 0.0011(18) 0.017(2) -0.0048(17)
C6 0.065(3) 0.046(2) 0.051(2) 0.0029(18) 0.0130(19) 0.0041(18)
C7 0.067(3) 0.055(2) 0.051(2) -0.0093(19) 0.0077(19) 0.005(2)
C8 0.058(2) 0.039(2) 0.051(2) -0.0023(17) 0.0119(18) 0.0061(16)
C9 0.051(2) 0.041(2) 0.049(2) -0.0036(17) 0.0091(17) 0.0055(16)
C10 0.058(2) 0.041(2) 0.060(3) -0.0029(19) 0.0068(19) 0.0028(17)
C11 0.061(3) 0.053(2) 0.060(3) -0.012(2) 0.006(2) -0.0041(19)
C12 0.057(3) 0.063(3) 0.051(2) -0.001(2) 0.0025(19) 0.006(2)
C13 0.065(3) 0.047(2) 0.053(2) 0.0057(19) 0.0128(19) 0.0073(19)
C14 0.059(2) 0.043(2) 0.053(2) -0.0078(18) 0.0107(18) 0.0020(17)
C15 0.063(2) 0.038(2) 0.048(2) 0.0037(17) 0.0119(18) -0.0008(17)
C16 0.061(3) 0.042(2) 0.040(2) 0.0055(16) 0.0117(17) 0.0003(17)
C17 0.064(3) 0.048(2) 0.049(2) 0.0008(19) 0.0136(19) -0.0020(19)
C18 0.081(3) 0.049(2) 0.052(2) -0.0014(19) 0.017(2) 0.004(2)
C19 0.075(3) 0.074(3) 0.052(2) -0.002(2) 0.019(2) 0.020(2)
C20 0.059(3) 0.087(3) 0.071(3) -0.005(3) 0.021(2) 0.004(2)
C21 0.059(3) 0.060(3) 0.066(3) -0.005(2) 0.014(2) -0.004(2)
C22 0.104(4) 0.071(3) 0.069(3) 0.002(3) 0.025(3) 0.024(3)
C23 0.073(3) 0.064(3) 0.106(4) 0.008(3) 0.033(3) 0.008(2)

loop_
_atom_type_symbol
_atom_type_description
_atom_type_scat_dispersion_real
_atom_type_scat_dispersion_imag
_atom_type_scat_source
O O 0.0492 0.0322 'International Tables Vol C Tables 4.2.6.8 and 6.1.1.4'
N N 0.0311 0.0180 'International Tables Vol C Tables 4.2.6.8 and 6.1.1.4'
C C 0.0181 0.0091 'International Tables Vol C Tables 4.2.6.8 and 6.1.1.4'
H H 0.0000 0.0000 'International Tables Vol C Tables 4.2.6.8 and 6.1.1.4'

loop_
_geom_angle_atom_site_label_1
_geom_angle_atom_site_label_2
_geom_angle_atom_site_label_3
_geom_angle
C1 O1 H1H 114(3)
C22 O2 H2H 120(3)
C23 O3 H3H 105(3)
C15 N1 C8 111.1(3)
C15 N1 C3 113.2(3)
C8 N1 C3 114.2(3)
O1 C1 C6 106.9(3)
O1 C1 C7 109.2(3)
C6 C1 C7 110.2(3)
O1 C1 C2 108.9(3)
C6 C1 C2 110.6(3)
C7 C1 C2 111.0(3)
C3 C2 C1 112.5(3)
C3 C2 H2A 109.1
C1 C2 H2A 109.1
C3 C2 H2B 109.1
C1 C2 H2B 109.1
H2A C2 H2B 107.8
N1 C3 C2 115.9(3)
N1 C3 C4 111.5(3)
C2 C3 C4 109.3(3)
N1 C3 H3 106.5
C2 C3 H3 106.5
C4 C3 H3 106.5
C5 C4 C3 110.4(3)
C5 C4 H4A 109.6
C3 C4 H4A 109.6
C5 C4 H4B 109.6
C3 C4 H4B 109.6
H4A C4 H4B 108.1
C4 C5 C6 110.7(3)
C4 C5 H5A 109.5
C6 C5 H5A 109.5
C4 C5 H5B 109.5
C6 C5 H5B 109.5
H5A C5 H5B 108.1
C1 C6 C5 113.3(3)
C1 C6 H6A 108.9
C5 C6 H6A 108.9
C1 C6 H6B 108.9
C5 C6 H6B 108.9
H6A C6 H6B 107.7
C1 C7 H7A 109.5
C1 C7 H7B 109.5
H7A C7 H7B 109.5
C1 C7 H7C 109.5
H7A C7 H7C 109.5
H7B C7 H7C 109.5
N1 C8 C9 111.2(3)
N1 C8 H8A 109.4
C9 C8 H8A 109.4
N1 C8 H8B 109.4
C9 C8 H8B 109.4
H8A C8 H8B 108.0
C14 C9 C10 118.4(4)
C14 C9 C8 121.4(3)
C10 C9 C8 120.2(3)
C11 C10 C9 121.2(4)
C11 C10 H10 119.4
C9 C10 H10 119.4
C10 C11 C12 119.9(4)
C10 C11 H11 120.0
C12 C11 H11 120.0
C13 C12 C11 119.6(4)
C13 C12 H12 120.2
C11 C12 H12 120.2
C12 C13 C14 119.9(4)
C12 C13 H13 120.0
C14 C13 H13 120.0
C9 C14 C13 120.9(4)
C9 C14 H14 119.5
C13 C14 H14 119.5
N1 C15 C16 113.3(3)
N1 C15 H15A 108.9
C16 C15 H15A 108.9
N1 C15 H15B 108.9
C16 C15 H15B 108.9
H15A C15 H15B 107.7
C21 C16 C17 117.7(4)
C21 C16 C15 121.0(3)
C17 C16 C15 121.2(3)
C18 C17 C16 120.2(4)
C18 C17 H17 119.9
C16 C17 H17 119.9
C19 C18 C17 121.3(4)
C19 C18 H18 119.3
C17 C18 H18 119.3
C18 C19 C20 119.2(4)
C18 C19 H19 120.4
C20 C19 H19 120.4
C21 C20 C19 120.1(4)
C21 C20 H20 119.9
C19 C20 H20 119.9
C20 C21 C16 121.4(4)
C20 C21 H21 119.3
C16 C21 H21 119.3
O2 C22 H22A 109.5
O2 C22 H22B 109.5
H22A C22 H22B 109.5
O2 C22 H22C 109.5
H22A C22 H22C 109.5
H22B C22 H22C 109.5
O3 C23 H23A 109.5
O3 C23 H23B 109.5
H23A C23 H23B 109.5
O3 C23 H23C 109.5
H23A C23 H23C 109.5
H23B C23 H23C 109.5

loop_
_geom_bond_atom_site_label_1
_geom_bond_atom_site_label_2
_geom_bond_distance
O1 C1 1.440(4)
O1 H1H 0.879(10)
O2 C22 1.378(5)
O2 H2H 0.879(10)
O3 C23 1.397(5)
O3 H3H 0.880(10)
N1 C15 1.452(5)
N1 C8 1.471(4)
N1 C3 1.481(4)
C1 C6 1.520(5)
C1 C7 1.527(5)
C1 C2 1.535(5)
C2 C3 1.521(5)
C2 H2A 0.9900
C2 H2B 0.9900
C3 C4 1.525(5)
C3 H3 1.0000
C4 C5 1.509(5)
C4 H4A 0.9900
C4 H4B 0.9900
C5 C6 1.527(5)
C5 H5A 0.9900
C5 H5B 0.9900
C6 H6A 0.9900
C6 H6B 0.9900
C7 H7A 0.9800
C7 H7B 0.9800
C7 H7C 0.9800
C8 C9 1.505(5)
C8 H8A 0.9900
C8 H8B 0.9900
C9 C14 1.381(5)
C9 C10 1.385(5)
C10 C11 1.377(5)
C10 H10 0.9500
C11 C12 1.383(6)
C11 H11 0.9500
C12 C13 1.381(5)
C12 H12 0.9500
C13 C14 1.386(5)
C13 H13 0.9500
C14 H14 0.9500
C15 C16 1.506(5)
C15 H15A 0.9900
C15 H15B 0.9900
C16 C21 1.384(5)
C16 C17 1.407(5)
C17 C18 1.374(5)
C17 H17 0.9500
C18 C19 1.366(6)
C18 H18 0.9500
C19 C20 1.388(6)
C19 H19 0.9500
C20 C21 1.375(6)
C20 H20 0.9500
C21 H21 0.9500
C22 H22A 0.9800
C22 H22B 0.9800
C22 H22C 0.9800
C23 H23A 0.9800
C23 H23B 0.9800
C23 H23C 0.9800

loop_
_geom_torsion_atom_site_label_1
_geom_torsion_atom_site_label_2
_geom_torsion_atom_site_label_3
_geom_torsion_atom_site_label_4
_geom_torsion
O1 C1 C2 C3 64.5(4)
C6 C1 C2 C3 -52.7(4)
C7 C1 C2 C3 -175.3(3)
C15 N1 C3 C2 76.6(4)
C8 N1 C3 C2 -51.9(4)
C15 N1 C3 C4 -157.5(3)
C8 N1 C3 C4 74.0(4)
C1 C2 C3 N1 -175.3(3)
C1 C2 C3 C4 57.6(4)
N1 C3 C4 C5 170.4(3)
C2 C3 C4 C5 -60.0(4)
C3 C4 C5 C6 58.1(4)
O1 C1 C6 C5 -68.0(4)
C7 C1 C6 C5 173.5(3)
C2 C1 C6 C5 50.4(4)
C4 C5 C6 C1 -53.9(4)
C15 N1 C8 C9 71.3(4)
C3 N1 C8 C9 -159.2(3)
N1 C8 C9 C14 -120.9(4)
N1 C8 C9 C10 60.3(5)
C14 C9 C10 C11 0.1(6)
C8 C9 C10 C11 178.9(4)
C9 C10 C11 C12 -0.4(7)
C10 C11 C12 C13 0.9(7)
C11 C12 C13 C14 -1.1(6)
C10 C9 C14 C13 -0.4(6)
C8 C9 C14 C13 -179.2(4)
C12 C13 C14 C9 0.9(6)
C8 N1 C15 C16 -159.5(3)
C3 N1 C15 C16 70.5(4)
N1 C15 C16 C21 -146.5(4)
N1 C15 C16 C17 36.9(5)
C21 C16 C17 C18 -0.7(6)
C15 C16 C17 C18 176.0(3)
C16 C17 C18 C19 0.4(6)
C17 C18 C19 C20 -0.2(7)
C18 C19 C20 C21 0.3(7)
C19 C20 C21 C16 -0.6(7)
C17 C16 C21 C20 0.8(6)
C15 C16 C21 C20 -175.9(4)
